data_8106096
loop_
_publ_author_name
'Xiangqing, Fang'
'Jiajia, Xu'
'Qi, Wu'
'Liguo, Yang'
'Ya, Li'

_publ_section_title
;
 Crystal structure of catena-poly[(\m 2-dicyanamido-\k 2 N:N&#x2032;)-(\m
 2-2-(pyridin-2-yl)ethan-1-olato-\k 3 N,O:O&#x2032;)copper(II)], C9H8CuN4O
;
_journal_issue 2
_journal_name_full 'Zeitschrift f\"ur Kristallographie - New Crystal Structures'
_journal_page_first 193
_journal_page_last 194
_journal_paper_doi 10.1515/ncrs-2017-0186
_journal_volume 233
_journal_year 2018
_chemical_formula_sum 'C18 H16 Cu2 N8 O2'
_chemical_formula_weight 503.47
_space_group_crystal_system triclinic
_space_group_IT_number 2
_space_group_name_Hall '-P 1'
_space_group_name_H-M_alt 'P -1'
_atom_sites_solution_hydrogens geom
_cell_angle_alpha 109.201(2)
_cell_angle_beta 106.6290(10)
_cell_angle_gamma 105.4100(10)
_cell_formula_units_Z 1
_cell_length_a 7.6740(6)
_cell_length_b 8.6401(8)
_cell_length_c 8.8869(9)
_cell_measurement_reflns_used 991
_cell_measurement_temperature 298(2)
_cell_measurement_theta_max 26.563
_cell_measurement_theta_min 2.661
_cell_volume 489.21(8)
_computing_cell_refinement 'Bruker SMART'
_computing_data_collection 'Bruker SMART'
_computing_data_reduction 'Bruker SHELXTL'
_computing_molecular_graphics 'Bruker SHELXTL'
_computing_publication_material 'Bruker SHELXTL'
_computing_structure_refinement 'SHELXL-2014/7 (Sheldrick, 2014)'
_computing_structure_solution 'SHELXL-2014/7 (Sheldrick, 2014)'
_diffrn_ambient_temperature 298(2)
_diffrn_measured_fraction_theta_full 0.990
_diffrn_measured_fraction_theta_max 0.990
_diffrn_measurement_device_type 'CCD area detector'
_diffrn_measurement_method 'phi and omega scans'
_diffrn_radiation_type MoK\a
_diffrn_radiation_wavelength 0.71073
_diffrn_reflns_av_R_equivalents 0.0265
_diffrn_reflns_av_unetI/netI 0.0547
_diffrn_reflns_Laue_measured_fraction_full 0.990
_diffrn_reflns_Laue_measured_fraction_max 0.990
_diffrn_reflns_limit_h_max 8
_diffrn_reflns_limit_h_min -9
_diffrn_reflns_limit_k_max 8
_diffrn_reflns_limit_k_min -10
_diffrn_reflns_limit_l_max 10
_diffrn_reflns_limit_l_min -10
_diffrn_reflns_number 2520
_diffrn_reflns_point_group_measured_fraction_full 0.990
_diffrn_reflns_point_group_measured_fraction_max 0.990
_diffrn_reflns_theta_full 24.999
_diffrn_reflns_theta_max 24.999
_diffrn_reflns_theta_min 2.661
_diffrn_source 'fine-focus sealed tube'
_exptl_absorpt_coefficient_mu 2.207
_exptl_absorpt_correction_T_max 0.7623
_exptl_absorpt_correction_T_min 0.6665
_exptl_absorpt_correction_type multi-scan
_exptl_absorpt_process_details sadabs
_exptl_crystal_colour red
_exptl_crystal_density_diffrn 1.709
_exptl_crystal_description block
_exptl_crystal_F_000 254
_exptl_crystal_size_max 0.200
_exptl_crystal_size_mid 0.140
_exptl_crystal_size_min 0.130
_refine_diff_density_max 0.452
_refine_diff_density_min -0.293
_refine_diff_density_rms 0.078
_refine_ls_extinction_coef .
_refine_ls_extinction_method none
_refine_ls_goodness_of_fit_ref 0.971
_refine_ls_hydrogen_treatment constr
_refine_ls_matrix_type full
_refine_ls_number_parameters 136
_refine_ls_number_reflns 1710
_refine_ls_number_restraints 0
_refine_ls_restrained_S_all 0.971
_refine_ls_R_factor_all 0.0537
_refine_ls_R_factor_gt 0.0406
_refine_ls_shift/su_max 0.000
_refine_ls_shift/su_mean 0.000
_refine_ls_structure_factor_coef Fsqd
_refine_ls_weighting_details 'w=1/[\s^2^(Fo^2^)+(0.0516P)^2^] where P=(Fo^2^+2Fc^2^)/3'
_refine_ls_weighting_scheme calc
_refine_ls_wR_factor_gt 0.0928
_refine_ls_wR_factor_ref 0.0993
_reflns_Friedel_coverage 0.000
_reflns_Friedel_fraction_full .
_reflns_Friedel_fraction_max .
_reflns_number_gt 1351
_reflns_number_total 1710
_reflns_threshold_expression 'I > 2\s(I)'
_cod_data_source_file suppl_ncrs-2017-0186_suppl.cif
_cod_data_source_block 1
_cod_database_code 8106096
_shelx_space_group_comment
;
The symmetry employed for this shelxl refinement is uniquely defined
by the following loop, which should always be used as a source of
symmetry information in preference to the above space-group names.
They are only intended as comments.
;
_shelx_estimated_absorpt_t_min 0.667
_shelx_estimated_absorpt_t_max 0.762

loop_
_space_group_symop_operation_xyz
'x, y, z'
'-x, -y, -z'

loop_
_atom_site_label
_atom_site_type_symbol
_atom_site_fract_x
_atom_site_fract_y
_atom_site_fract_z
_atom_site_U_iso_or_equiv
_atom_site_adp_type
_atom_site_occupancy
_atom_site_site_symmetry_order
_atom_site_calc_flag
_atom_site_refinement_flags_posn
_atom_site_refinement_flags_adp
_atom_site_refinement_flags_occupancy
_atom_site_disorder_assembly
_atom_site_disorder_group
Cu1 Cu 0.51395(7) 0.44079(6) 0.32654(7) 0.0417(2) Uani 1 1 d . . . . .
O1 O 0.3834(4) 0.3509(3) 0.4552(4) 0.0432(7) Uani 1 1 d . . . . .
N1 N 0.7298(5) 0.5400(5) 0.2647(5) 0.0492(9) Uani 1 1 d . . . . .
C1 C 0.3281(6) 0.1747(5) 0.4360(6) 0.0445(10) Uani 1 1 d . . . . .
H1A H 0.1846 0.1155 0.3835 0.053 Uiso 1 1 calc R U . . .
H1B H 0.3760 0.1764 0.5503 0.053 Uiso 1 1 calc R U . . .
N2 N 1.0708(6) 0.6740(5) 0.3067(6) 0.0778(14) Uani 1 1 d . . . . .
C2 C 0.4104(7) 0.0707(6) 0.3236(6) 0.0473(11) Uani 1 1 d . . . . .
H2A H 0.5539 0.1297 0.3776 0.057 Uiso 1 1 calc R U . . .
H2B H 0.3749 -0.0476 0.3193 0.057 Uiso 1 1 calc R U . . .
N3 N 1.2734(6) 0.5396(5) 0.1896(6) 0.0601(10) Uani 1 1 d . . . . .
C3 C 0.3371(6) 0.0525(5) 0.1400(5) 0.0408(9) Uani 1 1 d . . . . .
N4 N 0.3865(5) 0.2047(4) 0.1219(4) 0.0387(8) Uani 1 1 d . . . . .
C4 C 0.2245(7) -0.1099(6) -0.0036(6) 0.0568(12) Uani 1 1 d . . . . .
H4 H 0.1889 -0.2141 0.0106 0.068 Uiso 1 1 calc R U . . .
C5 C 0.1641(7) -0.1177(7) -0.1701(6) 0.0628(13) Uani 1 1 d . . . . .
H5 H 0.0869 -0.2266 -0.2682 0.075 Uiso 1 1 calc R U . . .
C6 C 0.2197(7) 0.0368(6) -0.1874(6) 0.0532(12) Uani 1 1 d . . . . .
H6 H 0.1837 0.0350 -0.2973 0.064 Uiso 1 1 calc R U . . .
C7 C 0.3298(6) 0.1950(6) -0.0393(6) 0.0464(11) Uani 1 1 d . . . . .
H7 H 0.3668 0.3003 -0.0513 0.056 Uiso 1 1 calc R U . . .
C8 C 0.8893(6) 0.5934(5) 0.2791(6) 0.0449(10) Uani 1 1 d . . . . .
C9 C 1.1695(6) 0.5913(6) 0.2379(6) 0.0450(10) Uani 1 1 d . . . . .

loop_
_atom_site_aniso_label
_atom_site_aniso_U_11
_atom_site_aniso_U_22
_atom_site_aniso_U_33
_atom_site_aniso_U_23
_atom_site_aniso_U_13
_atom_site_aniso_U_12
Cu1 0.0450(3) 0.0371(3) 0.0543(4) 0.0247(3) 0.0296(3) 0.0168(2)
O1 0.0570(17) 0.0338(15) 0.0551(18) 0.0266(14) 0.0360(15) 0.0182(14)
N1 0.050(2) 0.046(2) 0.066(2) 0.027(2) 0.039(2) 0.0204(18)
C1 0.046(2) 0.040(2) 0.056(3) 0.029(2) 0.025(2) 0.014(2)
N2 0.049(2) 0.052(3) 0.117(4) 0.014(3) 0.048(3) 0.013(2)
C2 0.053(3) 0.035(2) 0.058(3) 0.025(2) 0.022(2) 0.019(2)
N3 0.050(2) 0.059(3) 0.086(3) 0.037(2) 0.036(2) 0.029(2)
C3 0.043(2) 0.040(2) 0.046(2) 0.022(2) 0.0176(19) 0.023(2)
N4 0.0423(19) 0.0391(19) 0.046(2) 0.0253(17) 0.0226(16) 0.0197(16)
C4 0.071(3) 0.036(2) 0.059(3) 0.021(2) 0.022(3) 0.020(2)
C5 0.065(3) 0.055(3) 0.054(3) 0.018(2) 0.014(3) 0.023(3)
C6 0.053(3) 0.058(3) 0.052(3) 0.026(2) 0.021(2) 0.025(2)
C7 0.051(3) 0.044(3) 0.062(3) 0.033(2) 0.030(2) 0.025(2)
C8 0.052(3) 0.032(2) 0.058(3) 0.019(2) 0.031(2) 0.019(2)
C9 0.037(2) 0.040(2) 0.059(3) 0.027(2) 0.020(2) 0.012(2)

loop_
_atom_type_symbol
_atom_type_description
_atom_type_scat_dispersion_real
_atom_type_scat_dispersion_imag
_atom_type_scat_source
C C 0.0033 0.0016 'International Tables Vol C Tables 4.2.6.8 and 6.1.1.4'
H H 0.0000 0.0000 'International Tables Vol C Tables 4.2.6.8 and 6.1.1.4'
O O 0.0106 0.0060 'International Tables Vol C Tables 4.2.6.8 and 6.1.1.4'
N N 0.0061 0.0033 'International Tables Vol C Tables 4.2.6.8 and 6.1.1.4'
Cu Cu 0.3201 1.2651 'International Tables Vol C Tables 4.2.6.8 and 6.1.1.4'

loop_
_geom_angle_atom_site_label_1
_geom_angle_atom_site_label_2
_geom_angle_atom_site_label_3
_geom_angle
_geom_angle_site_symmetry_1
_geom_angle_site_symmetry_3
O1 Cu1 O1 77.74(12) 2_666 .
O1 Cu1 N1 93.14(13) 2_666 .
O1 Cu1 N1 158.99(14) . .
O1 Cu1 N4 170.07(11) 2_666 .
O1 Cu1 N4 92.38(12) . .
N1 Cu1 N4 95.87(14) . .
O1 Cu1 N3 91.22(13) 2_666 1_455
O1 Cu1 N3 99.06(13) . 1_455
N1 Cu1 N3 100.03(14) . 1_455
N4 Cu1 N3 91.31(14) . 1_455
O1 Cu1 Cu1 39.01(7) 2_666 2_666
O1 Cu1 Cu1 38.73(8) . 2_666
N1 Cu1 Cu1 129.52(11) . 2_666
N4 Cu1 Cu1 131.10(9) . 2_666
N3 Cu1 Cu1 96.61(10) 1_455 2_666
C1 O1 Cu1 124.7(2) . 2_666
C1 O1 Cu1 124.5(2) . .
Cu1 O1 Cu1 102.26(12) 2_666 .
C8 N1 Cu1 156.3(4) . .
O1 C1 C2 111.7(3) . .
O1 C1 H1A 109.3 . .
C2 C1 H1A 109.3 . .
O1 C1 H1B 109.3 . .
C2 C1 H1B 109.3 . .
H1A C1 H1B 107.9 . .
C8 N2 C9 122.9(4) . .
C3 C2 C1 113.6(3) . .
C3 C2 H2A 108.8 . .
C1 C2 H2A 108.8 . .
C3 C2 H2B 108.8 . .
C1 C2 H2B 108.8 . .
H2A C2 H2B 107.7 . .
C9 N3 Cu1 129.4(4) . 1_655
N4 C3 C4 120.9(4) . .
N4 C3 C2 116.5(4) . .
C4 C3 C2 122.6(4) . .
C7 N4 C3 118.7(4) . .
C7 N4 Cu1 119.5(3) . .
C3 N4 Cu1 121.4(3) . .
C3 C4 C5 119.8(4) . .
C3 C4 H4 120.1 . .
C5 C4 H4 120.1 . .
C6 C5 C4 119.0(4) . .
C6 C5 H5 120.5 . .
C4 C5 H5 120.5 . .
C5 C6 C7 118.7(4) . .
C5 C6 H6 120.7 . .
C7 C6 H6 120.7 . .
N4 C7 C6 123.0(4) . .
N4 C7 H7 118.5 . .
C6 C7 H7 118.5 . .
N1 C8 N2 172.6(5) . .
N3 C9 N2 171.6(5) . .

loop_
_geom_bond_atom_site_label_1
_geom_bond_atom_site_label_2
_geom_bond_distance
_geom_bond_site_symmetry_2
Cu1 O1 1.923(3) 2_666
Cu1 O1 1.934(2) .
Cu1 N1 1.964(3) .
Cu1 N4 1.977(3) .
Cu1 N3 2.420(4) 1_455
Cu1 Cu1 3.0029(10) 2_666
O1 C1 1.404(5) .
O1 Cu1 1.923(3) 2_666
N1 C8 1.139(5) .
C1 C2 1.509(6) .
C1 H1A 0.9700 .
C1 H1B 0.9700 .
N2 C8 1.289(5) .
N2 C9 1.313(6) .
C2 C3 1.504(6) .
C2 H2A 0.9700 .
C2 H2B 0.9700 .
N3 C9 1.131(5) .
N3 Cu1 2.419(4) 1_655
C3 N4 1.344(5) .
C3 C4 1.375(6) .
N4 C7 1.339(5) .
C4 C5 1.391(6) .
C4 H4 0.9300 .
C5 C6 1.363(6) .
C5 H5 0.9300 .
C6 C7 1.371(6) .
C6 H6 0.9300 .
C7 H7 0.9300 .

loop_
_geom_torsion_atom_site_label_1
_geom_torsion_atom_site_label_2
_geom_torsion_atom_site_label_3
_geom_torsion_atom_site_label_4
_geom_torsion
_geom_torsion_site_symmetry_1
_geom_torsion_site_symmetry_2
_geom_torsion_site_symmetry_3
_geom_torsion_site_symmetry_4
Cu1 O1 C1 C2 -133.3(3) 2_666 . . .
Cu1 O1 C1 C2 8.8(5) . . . .
O1 C1 C2 C3 -61.7(5) . . . .
C1 C2 C3 N4 63.1(5) . . . .
C1 C2 C3 C4 -116.6(4) . . . .
C4 C3 N4 C7 -2.3(6) . . . .
C2 C3 N4 C7 178.0(4) . . . .
C4 C3 N4 Cu1 171.0(3) . . . .
C2 C3 N4 Cu1 -8.8(5) . . . .
N4 C3 C4 C5 1.3(7) . . . .
C2 C3 C4 C5 -179.0(4) . . . .
C3 C4 C5 C6 0.6(7) . . . .
C4 C5 C6 C7 -1.4(7) . . . .
C3 N4 C7 C6 1.4(6) . . . .
Cu1 N4 C7 C6 -171.9(3) . . . .
C5 C6 C7 N4 0.4(7) . . . .
